data_4130098
loop_
_publ_author_name
'Feller, Moran'
'Gellrich, Urs'
'Anaby, Aviel'
'Diskin-Posner, Yael'
'Milstein, David'

_publ_section_title
;
 Reductive Cleavage of CO2 by Metal-Ligand-Cooperation Mediated by an
 Iridium Pincer Complex.
;
_journal_issue 20
_journal_name_full 'Journal of the American Chemical Society'
_journal_page_first 6445
_journal_page_last 6454
_journal_paper_doi 10.1021/jacs.6b00202
_journal_volume 138
_journal_year 2016
_chemical_formula_moiety 'C23 H44 Ir N P2'
_chemical_formula_sum 'C23 H44 Ir N P2'
_chemical_formula_weight 588.73
_space_group_crystal_system tetragonal
_space_group_IT_number 102
_space_group_name_Hall 'P 4n -2n'
_space_group_name_H-M_alt 'P 42 n m'
_atom_sites_solution_hydrogens mixed
_audit_creation_method SHELXL-2014/6
_cell_angle_alpha 90
_cell_angle_beta 90
_cell_angle_gamma 90
_cell_formula_units_Z 2
_cell_length_a 11.527(2)
_cell_length_b 11.527(2)
_cell_length_c 9.5824(19)
_cell_measurement_reflns_used 1.77
_cell_measurement_temperature 100(2)
_cell_measurement_theta_max 7740
_cell_measurement_theta_min 30.55
_cell_volume 1273.2(4)
_computing_cell_refinement APEX2
_computing_data_collection 'Collect Package APEX2'
_computing_data_reduction APEX2
_computing_structure_refinement 'SHELXL-2014/6 (Sheldrick, 2014)'
_computing_structure_solution 'SHELXS-2008 (Sheldrick, 2008)'
_diffrn_ambient_temperature 100(2)
_diffrn_measured_fraction_theta_full 1.000
_diffrn_measured_fraction_theta_max 0.999
_diffrn_measurement_device_type 'Bruker APEX - II KappaCCD'
_diffrn_measurement_method 'omega and pi scans'
_diffrn_radiation_type MoK\a
_diffrn_radiation_wavelength 0.71073
_diffrn_reflns_av_R_equivalents 0.0245
_diffrn_reflns_av_unetI/netI 0.0176
_diffrn_reflns_Laue_measured_fraction_full 1.000
_diffrn_reflns_Laue_measured_fraction_max 0.999
_diffrn_reflns_limit_h_max 16
_diffrn_reflns_limit_h_min -16
_diffrn_reflns_limit_k_max 16
_diffrn_reflns_limit_k_min -16
_diffrn_reflns_limit_l_max 0
_diffrn_reflns_limit_l_min -13
_diffrn_reflns_number 7389
_diffrn_reflns_point_group_measured_fraction_full 1.000
_diffrn_reflns_point_group_measured_fraction_max 0.999
_diffrn_reflns_theta_full 25.242
_diffrn_reflns_theta_max 30.492
_diffrn_reflns_theta_min 2.499
_exptl_absorpt_coefficient_mu 5.377
_exptl_absorpt_correction_T_max 0.4295
_exptl_absorpt_correction_T_min 0.2872
_exptl_absorpt_correction_type multi-scan
_exptl_absorpt_process_details 'Bruker APEX2'
_exptl_crystal_colour 'dark red'
_exptl_crystal_density_diffrn 1.536
_exptl_crystal_description chunk
_exptl_crystal_F_000 592
_exptl_crystal_size_max 0.310
_exptl_crystal_size_mid 0.190
_exptl_crystal_size_min 0.190
_refine_diff_density_max 1.071
_refine_diff_density_min -0.290
_refine_diff_density_rms 0.080
_refine_ls_abs_structure_details
;
 Refined as an inversion twin.
;
_refine_ls_abs_structure_Flack 0.43(6)
_refine_ls_extinction_method none
_refine_ls_goodness_of_fit_ref 1.258
_refine_ls_hydrogen_treatment mixed
_refine_ls_matrix_type full
_refine_ls_number_parameters 120
_refine_ls_number_reflns 1092
_refine_ls_number_restraints 2
_refine_ls_restrained_S_all 1.257
_refine_ls_R_factor_all 0.0279
_refine_ls_R_factor_gt 0.0231
_refine_ls_shift/su_max 0.001
_refine_ls_shift/su_mean 0.000
_refine_ls_structure_factor_coef Fsqd
_refine_ls_weighting_details 'w=1/[\s^2^(Fo^2^)+(0.0219P)^2^+0.4340P] where P=(Fo^2^+2Fc^2^)/3'
_refine_ls_weighting_scheme calc
_refine_ls_wR_factor_gt 0.0447
_refine_ls_wR_factor_ref 0.0458
_reflns_Friedel_coverage 0.897
_reflns_Friedel_fraction_full 1.000
_reflns_Friedel_fraction_max 0.999
_reflns_number_gt 1005
_reflns_number_total 1092
_reflns_threshold_expression 'I > 2\s(I)'
_cod_data_source_file ja6b00202_si_002.cif
_cod_data_source_block m1786f
_cod_original_cell_volume 1273.2(5)
_cod_database_code 4130098
_shelx_space_group_comment
;
The symmetry employed for this shelxl refinement is uniquely defined
by the following loop, which should always be used as a source of
symmetry information in preference to the above space-group names.
They are only intended as comments.
;
_shelx_estimated_absorpt_t_min 0.286
_shelx_estimated_absorpt_t_max 0.428
_shelxl_version_number 2014/6

loop_
_space_group_symop_operation_xyz
'x, y, z'
'-y+1/2, x+1/2, z+1/2'
'-x, -y, z'
'y+1/2, -x+1/2, z+1/2'
'-x+1/2, y+1/2, z+1/2'
'-y, -x, z'
'x+1/2, -y+1/2, z+1/2'
'y, x, z'

loop_
_atom_site_label
_atom_site_type_symbol
_atom_site_fract_x
_atom_site_fract_y
_atom_site_fract_z
_atom_site_U_iso_or_equiv
_atom_site_adp_type
_atom_site_occupancy
_atom_site_site_symmetry_order
_atom_site_calc_flag
_atom_site_refinement_flags_posn
_atom_site_refinement_flags_adp
_atom_site_refinement_flags_occupancy
_atom_site_disorder_assembly
_atom_site_disorder_group
Ir1 Ir 1.0000 0.0000 1.2454(2) 0.02612(7) Uani 1 4 d S T P A .
H1 H 1.0000 0.0000 1.091(5) 0.031 Uiso 1 4 d DS U P . .
N1 N 1.0000 0.0000 1.4592(7) 0.0240(12) Uani 1 4 d S T P A .
P1 P 1.13679(7) -0.13679(7) 1.2683(2) 0.0293(3) Uani 1 2 d S T P . .
C2 C 1.0704(4) -0.0704(4) 1.5365(7) 0.0468(16) Uani 1 2 d S T P . .
C3 C 1.0718(4) -0.0718(4) 1.6798(7) 0.0488(17) Uani 1 2 d S T P A .
H3 H 1.1218 -0.1218 1.7308 0.059 Uiso 1 2 calc R U P . .
C4 C 1.0000 0.0000 1.742(4) 0.0447(18) Uani 1 4 d S T P . .
H4 H 1.0000 0.0000 1.8416 0.054 Uiso 1 4 calc R U P A .
C1 C 1.1151(7) -0.1806(7) 1.4547(8) 0.0350(17) Uani 0.5 1 d . . P A -1
H1A H 1.0574 -0.2440 1.4608 0.042 Uiso 0.5 1 calc R U P A -1
H1B H 1.1891 -0.2083 1.4952 0.042 Uiso 0.5 1 calc R U P A -1
C8 C 1.0947(7) -0.2870(6) 1.2538(12) 0.0321(15) Uani 0.5 1 d . . P A 3
C9 C 1.1934(15) -0.3796(16) 1.257(3) 0.051(5) Uani 0.5 1 d . . P A 3
H9A H 1.2334 -0.3762 1.3472 0.077 Uiso 0.5 1 calc R U P A 3
H9B H 1.2488 -0.3637 1.1819 0.077 Uiso 0.5 1 calc R U P A 3
H9C H 1.1600 -0.4570 1.2440 0.077 Uiso 0.5 1 calc R U P A 3
C10 C 1.0340(15) -0.2997(15) 1.1137(18) 0.041(3) Uani 0.5 1 d . . P A 3
H10A H 1.0035 -0.3787 1.1046 0.061 Uiso 0.5 1 calc R U P A 3
H10B H 1.0894 -0.2846 1.0384 0.061 Uiso 0.5 1 calc R U P A 3
H10C H 0.9699 -0.2440 1.1080 0.061 Uiso 0.5 1 calc R U P A 3
C11 C 1.0043(9) -0.3093(18) 1.369(2) 0.041(4) Uani 0.5 1 d . . P A 3
H11A H 1.0412 -0.3016 1.4603 0.061 Uiso 0.5 1 calc R U P A 3
H11B H 0.9413 -0.2526 1.3603 0.061 Uiso 0.5 1 calc R U P A 3
H11C H 0.9729 -0.3878 1.3583 0.061 Uiso 0.5 1 calc R U P A 3
C12 C 1.2849(7) -0.1056(7) 1.1777(11) 0.0300(19) Uani 0.5 1 d . . P A 4
C13 C 1.2736(8) -0.1444(8) 1.0232(9) 0.044(2) Uani 0.5 1 d . . P A 4
H13A H 1.2017 -0.1131 0.9837 0.066 Uiso 0.5 1 calc R U P A 4
H13B H 1.2719 -0.2293 1.0186 0.066 Uiso 0.5 1 calc R U P A 4
H13C H 1.3400 -0.1153 0.9699 0.066 Uiso 0.5 1 calc R U P A 4
C14 C 1.3898(19) -0.1599(14) 1.255(2) 0.045(4) Uani 0.5 1 d . . P A 4
H14A H 1.4614 -0.1417 1.2042 0.067 Uiso 0.5 1 calc R U P A 4
H14B H 1.3800 -0.2442 1.2598 0.067 Uiso 0.5 1 calc R U P A 4
H14C H 1.3944 -0.1280 1.3496 0.067 Uiso 0.5 1 calc R U P A 4
C15 C 1.3009(14) 0.0263(11) 1.1750(15) 0.047(3) Uani 0.5 1 d . . P A 4
H15A H 1.3747 0.0453 1.1296 0.070 Uiso 0.5 1 calc R U P A 4
H15B H 1.3013 0.0561 1.2707 0.070 Uiso 0.5 1 calc R U P A 4
H15C H 1.2369 0.0619 1.1229 0.070 Uiso 0.5 1 calc R U P A 4

loop_
_atom_site_aniso_label
_atom_site_aniso_U_11
_atom_site_aniso_U_22
_atom_site_aniso_U_33
_atom_site_aniso_U_23
_atom_site_aniso_U_13
_atom_site_aniso_U_12
Ir1 0.02824(9) 0.02824(9) 0.02189(10) 0.000 0.000 0.00436(10)
N1 0.0260(18) 0.0260(18) 0.020(3) 0.000 0.000 -0.001(2)
P1 0.0293(3) 0.0293(3) 0.0293(6) 0.0011(4) -0.0011(4) 0.0039(5)
C2 0.057(3) 0.057(3) 0.027(3) 0.0045(18) -0.0045(18) 0.017(3)
C3 0.059(3) 0.059(3) 0.029(3) 0.004(2) -0.004(2) 0.007(3)
C4 0.054(3) 0.054(3) 0.027(4) 0.000 0.000 -0.020(4)
C1 0.037(4) 0.037(4) 0.031(4) 0.008(3) -0.002(3) -0.004(3)
C8 0.037(4) 0.026(3) 0.033(4) 0.001(5) -0.005(5) -0.001(2)
C9 0.049(10) 0.021(5) 0.084(9) 0.023(8) 0.002(10) 0.008(6)
C10 0.041(6) 0.023(5) 0.059(8) -0.004(5) -0.005(8) -0.013(6)
C11 0.042(9) 0.033(8) 0.048(8) 0.010(6) 0.010(5) -0.012(4)
C12 0.024(4) 0.030(4) 0.036(5) 0.000(4) 0.000(4) 0.001(3)
C13 0.040(5) 0.050(5) 0.041(5) -0.003(5) 0.011(4) 0.003(4)
C14 0.041(6) 0.043(9) 0.050(6) -0.002(7) 0.012(7) 0.004(6)
C15 0.061(7) 0.031(6) 0.048(8) -0.002(5) 0.024(7) -0.007(5)

loop_
_atom_type_symbol
_atom_type_description
_atom_type_scat_dispersion_real
_atom_type_scat_dispersion_imag
_atom_type_scat_source
C C 0.0033 0.0016 'International Tables Vol C Tables 4.2.6.8 and 6.1.1.4'
H H 0.0000 0.0000 'International Tables Vol C Tables 4.2.6.8 and 6.1.1.4'
Ir Ir -1.4442 7.9887 'International Tables Vol C Tables 4.2.6.8 and 6.1.1.4'
N N 0.0061 0.0033 'International Tables Vol C Tables 4.2.6.8 and 6.1.1.4'
P P 0.1023 0.0942 'International Tables Vol C Tables 4.2.6.8 and 6.1.1.4'

loop_
_geom_angle_atom_site_label_1
_geom_angle_atom_site_label_2
_geom_angle_atom_site_label_3
_geom_angle
_geom_angle_site_symmetry_1
_geom_angle_site_symmetry_3
N1 Ir1 P1 84.38(11) . .
N1 Ir1 P1 84.38(11) . 3_755
P1 Ir1 P1 168.8(2) . 3_755
N1 Ir1 H1 180.000(18) . .
P1 Ir1 H1 95.62(11) . .
P1 Ir1 H1 95.62(11) 3_755 .
C2 N1 C2 114.4(7) . 3_755
C2 N1 Ir1 122.8(4) . .
C2 N1 Ir1 122.8(4) 3_755 .
C8 P1 C8 120.7(5) . 6_665
C12 P1 C12 97.2(5) . 6_665
C8 P1 Ir1 118.6(2) . .
C8 P1 Ir1 118.6(2) 6_665 .
C1 P1 Ir1 100.9(3) . .
C12 P1 Ir1 116.3(3) . .
C12 P1 Ir1 116.3(3) 6_665 .
N1 C2 C3 123.8(6) . .
N1 C2 C1 113.7(5) . .
C3 C2 C1 118.9(6) . .
C4 C3 C2 116.2(18) . .
C4 C3 H3 121.9 . .
C2 C3 H3 121.9 . .
C3 C4 C3 126(3) . 3_755
C3 C4 H4 117.2 . .
C3 C4 H4 117.2 3_755 .
C2 C1 P1 107.5(5) . .
C2 C1 H1A 110.2 . .
P1 C1 H1A 110.2 . .
C2 C1 H1B 110.2 . .
P1 C1 H1B 110.2 . .
H1A C1 H1B 108.5 . .
C10 C8 C11 107.7(9) . .
C10 C8 C9 106.7(14) . .
C11 C8 C9 111.5(14) . .
C10 C8 P1 106.5(8) . .
C11 C8 P1 106.7(10) . .
C9 C8 P1 117.3(8) . .
C8 C9 H9A 109.5 . .
C8 C9 H9B 109.5 . .
H9A C9 H9B 109.5 . .
C8 C9 H9C 109.5 . .
H9A C9 H9C 109.5 . .
H9B C9 H9C 109.5 . .
C8 C10 H10A 109.5 . .
C8 C10 H10B 109.5 . .
H10A C10 H10B 109.5 . .
C8 C10 H10C 109.5 . .
H10A C10 H10C 109.5 . .
H10B C10 H10C 109.5 . .
C8 C11 H11A 109.5 . .
C8 C11 H11B 109.5 . .
H11A C11 H11B 109.5 . .
C8 C11 H11C 109.5 . .
H11A C11 H11C 109.5 . .
H11B C11 H11C 109.5 . .
C15 C12 C13 106.3(8) . .
C15 C12 C14 108.4(10) . .
C13 C12 C14 113.9(9) . .
C15 C12 P1 107.2(7) . .
C13 C12 P1 107.4(6) . .
C14 C12 P1 113.3(8) . .
C12 C13 H13A 109.5 . .
C12 C13 H13B 109.5 . .
H13A C13 H13B 109.5 . .
C12 C13 H13C 109.5 . .
H13A C13 H13C 109.5 . .
H13B C13 H13C 109.5 . .
C12 C14 H14A 109.5 . .
C12 C14 H14B 109.5 . .
H14A C14 H14B 109.5 . .
C12 C14 H14C 109.5 . .
H14A C14 H14C 109.5 . .
H14B C14 H14C 109.5 . .
C12 C15 H15A 109.5 . .
C12 C15 H15B 109.5 . .
H15A C15 H15B 109.5 . .
C12 C15 H15C 109.5 . .
H15A C15 H15C 109.5 . .
H15B C15 H15C 109.5 . .

loop_
_geom_bond_atom_site_label_1
_geom_bond_atom_site_label_2
_geom_bond_distance
_geom_bond_site_symmetry_2
Ir1 N1 2.049(8) .
Ir1 P1 2.2406(13) .
Ir1 P1 2.2406(13) 3_755
Ir1 H1 1.48(5) .
N1 C2 1.366(7) .
N1 C2 1.366(7) 3_755
P1 C8 1.804(7) .
P1 C8 1.804(7) 6_665
P1 C1 1.873(8) .
P1 C12 1.949(8) .
P1 C12 1.949(8) 6_665
C2 C3 1.373(8) .
C2 C1 1.578(10) .
C3 C4 1.316(19) .
C3 H3 0.9500 .
C4 C3 1.316(19) 3_755
C4 H4 0.9500 .
C1 H1A 0.9900 .
C1 H1B 0.9900 .
C8 C10 1.52(2) .
C8 C11 1.536(19) .
C8 C9 1.560(19) .
C9 H9A 0.9800 .
C9 H9B 0.9800 .
C9 H9C 0.9800 .
C10 H10A 0.9800 .
C10 H10B 0.9800 .
C10 H10C 0.9800 .
C11 H11A 0.9800 .
C11 H11B 0.9800 .
C11 H11C 0.9800 .
C12 C15 1.531(14) .
C12 C13 1.552(13) .
C12 C14 1.55(3) .
C13 H13A 0.9800 .
C13 H13B 0.9800 .
C13 H13C 0.9800 .
C14 H14A 0.9800 .
C14 H14B 0.9800 .
C14 H14C 0.9800 .
C15 H15A 0.9800 .
C15 H15B 0.9800 .
C15 H15C 0.9800 .

loop_
_geom_torsion_atom_site_label_1
_geom_torsion_atom_site_label_2
_geom_torsion_atom_site_label_3
_geom_torsion_atom_site_label_4
_geom_torsion
_geom_torsion_site_symmetry_1
_geom_torsion_site_symmetry_4
C2 N1 C2 C3 0.000(4) 3_755 .
Ir1 N1 C2 C3 180.000(3) . .
C2 N1 C2 C1 158.3(3) 3_755 .
Ir1 N1 C2 C1 -21.7(3) . .
N1 C2 C3 C4 0.000(17) . .
C1 C2 C3 C4 -157.3(4) . .
C2 C3 C4 C3 0.000(19) . 3_755
N1 C2 C1 P1 34.6(5) . .
C3 C2 C1 P1 -165.9(3) . .
Ir1 P1 C1 C2 -30.9(4) . .
C8 P1 C8 C10 -108.0(8) 6_665 .
Ir1 P1 C8 C10 55.4(10) . .
C8 P1 C8 C11 137.2(7) 6_665 .
Ir1 P1 C8 C11 -59.5(9) . .
C8 P1 C8 C9 11.3(18) 6_665 .
Ir1 P1 C8 C9 174.7(13) . .
